data_4077332
loop_
_publ_author_name
'Tr\"osch, Dominique J. M.'
'Collier, Philip E.'
'Bashall, Alan'
'Gade, Lutz H.'
'McPartlin, Mary'
'Mountford, Philip'
'Radojevic, Sanja'

_publ_section_title
;
 C&#x2212;N Coupling Reactions of Allenes and Methylacetylenes with an
 Imidotitanium Complex
;
_journal_issue 15
_journal_name_full Organometallics
_journal_page_first 3308
_journal_paper_doi 10.1021/om010253g
_journal_volume 20
_journal_year 2001
_chemical_formula_sum 'C23 H44 N4 Si2 Ti'
_chemical_formula_weight 480.70
_chemical_name_systematic
; 
 ? 
;
_space_group_IT_number 15
_symmetry_cell_setting monoclinic
_symmetry_space_group_name_Hall '-C 2yc'
_symmetry_space_group_name_H-M 'C 1 2/c 1'
_atom_sites_solution_hydrogens geom
_atom_sites_solution_primary direct
_atom_sites_solution_secondary difmap
_audit_creation_method SHELXL-97
_cell_angle_alpha 90.00
_cell_angle_beta 100.50(2)
_cell_angle_gamma 90.00
_cell_formula_units_Z 8
_cell_length_a 28.721(7)
_cell_length_b 10.450(2)
_cell_length_c 18.866(4)
_cell_measurement_temperature 223(2)
_cell_volume 5568(2)
_computing_cell_refinement 'Siemens XSCAN'
_computing_data_collection 'Siemens XSCAN'
_computing_data_reduction 'Siemens XSCAN'
_computing_molecular_graphics 'Siemens SHELXTL'
_computing_publication_material 'Siemens SHELXTL'
_computing_structure_refinement 'SHELXL-97 (Sheldrick, 1997)'
_computing_structure_solution 'SHELXS-97 (Sheldrick, 1990)'
_diffrn_ambient_temperature 223(2)
_diffrn_measured_fraction_theta_full 0.874
_diffrn_measured_fraction_theta_max 0.874
_diffrn_measurement_device_type 'Siemens P4'
_diffrn_measurement_method theta/2theta
_diffrn_radiation_monochromator graphite
_diffrn_radiation_source 'fine-focus sealed tube'
_diffrn_radiation_type MoK\a
_diffrn_radiation_wavelength 0.71073
_diffrn_reflns_av_R_equivalents 0.0893
_diffrn_reflns_av_sigmaI/netI 0.2039
_diffrn_reflns_limit_h_max 31
_diffrn_reflns_limit_h_min -1
_diffrn_reflns_limit_k_max 1
_diffrn_reflns_limit_k_min -11
_diffrn_reflns_limit_l_max 20
_diffrn_reflns_limit_l_min -20
_diffrn_reflns_number 4176
_diffrn_reflns_theta_full 23.00
_diffrn_reflns_theta_max 23.00
_diffrn_reflns_theta_min 2.08
_diffrn_standards_decay_% 0.1
_diffrn_standards_interval_count 97
_diffrn_standards_number 3
_exptl_absorpt_coefficient_mu 0.410
_exptl_absorpt_correction_T_max 0.799
_exptl_absorpt_correction_T_min 0.682
_exptl_absorpt_correction_type semi-emprical
_exptl_absorpt_process_details psi-scans
_exptl_crystal_density_diffrn 1.147
_exptl_crystal_density_method 'not measured'
_exptl_crystal_F_000 2080
_exptl_crystal_size_max 0.38
_exptl_crystal_size_mid 0.38
_exptl_crystal_size_min 0.22
_refine_diff_density_max 0.325
_refine_diff_density_min -0.294
_refine_diff_density_rms 0.076
_refine_ls_extinction_method none
_refine_ls_goodness_of_fit_ref 0.862
_refine_ls_hydrogen_treatment mixed
_refine_ls_matrix_type full
_refine_ls_number_parameters 271
_refine_ls_number_reflns 3391
_refine_ls_number_restraints 22
_refine_ls_restrained_S_all 0.860
_refine_ls_R_factor_all 0.1821
_refine_ls_R_factor_gt 0.0665
_refine_ls_shift/su_max 0.064
_refine_ls_shift/su_mean 0.009
_refine_ls_structure_factor_coef Fsqd
_refine_ls_weighting_details 'calc w=1/[\s^2^(Fo^2^)+(0.0219P)^2^+0.0000P] where P=(Fo^2^+2Fc^2^)/3'
_refine_ls_weighting_scheme calc
_refine_ls_wR_factor_gt 0.0983
_refine_ls_wR_factor_ref 0.1221
_reflns_number_gt 1422
_reflns_number_total 3391
_reflns_threshold_expression >2sigma(I)
_cod_data_source_file om010253g.cif
_cod_data_source_block sy333
_cod_original_cell_volume 5567(2)
_cod_original_sg_symbol_H-M C2/c
_cod_database_code 4077332

loop_
_symmetry_equiv_pos_as_xyz
'x, y, z'
'-x, y, -z+1/2'
'x+1/2, y+1/2, z'
'-x+1/2, y+1/2, -z+1/2'
'-x, -y, -z'
'x, -y, z-1/2'
'-x+1/2, -y+1/2, -z'
'x+1/2, -y+1/2, z-1/2'

loop_
_atom_site_label
_atom_site_type_symbol
_atom_site_fract_x
_atom_site_fract_y
_atom_site_fract_z
_atom_site_U_iso_or_equiv
_atom_site_adp_type
_atom_site_occupancy
_atom_site_symmetry_multiplicity
_atom_site_calc_flag
_atom_site_refinement_flags
Ti1 Ti 0.12929(5) 0.33712(14) 0.51506(7) 0.0285(4) Uani 1 1 d D
Si1 Si 0.11396(8) 0.1410(2) 0.37486(12) 0.0394(7) Uani 1 1 d D
Si2 Si 0.11355(8) 0.5868(2) 0.61165(12) 0.0338(6) Uani 1 1 d D
N3 N 0.1725(2) 0.4741(6) 0.4635(3) 0.0291(17) Uani 1 1 d .
N2 N 0.0975(2) 0.4876(5) 0.5372(3) 0.0274(17) Uani 1 1 d D
N1 N 0.1045(2) 0.2809(6) 0.4205(3) 0.0309(18) Uani 1 1 d D
N4 N 0.1153(2) 0.2051(6) 0.5811(3) 0.0292(17) Uani 1 1 d .
C1 C 0.0829(3) 0.3863(7) 0.3720(4) 0.039(2) Uani 1 1 d D
H1A H 0.0485 0.3740 0.3619 0.047 Uiso 1 1 calc R
H1B H 0.0941 0.3782 0.3261 0.047 Uiso 1 1 calc R
C2 C 0.0728(3) 0.5496(7) 0.4703(3) 0.040(2) Uani 1 1 d D
H2A H 0.0728 0.6422 0.4784 0.048 Uiso 1 1 calc R
H2B H 0.0397 0.5214 0.4616 0.048 Uiso 1 1 calc R
C3 C 0.0933(3) 0.5239(7) 0.4003(4) 0.031(2) Uani 1 1 d D
C4 C 0.1610(3) 0.1816(8) 0.6197(4) 0.032(2) Uani 1 1 d .
C5 C 0.1923(2) 0.2543(7) 0.5770(4) 0.037(2) Uani 1 1 d .
H5A H 0.2098 0.1994 0.5489 0.044 Uiso 1 1 calc R
H5B H 0.2133 0.3166 0.6056 0.044 Uiso 1 1 calc R
C6 C 0.1760(3) 0.1174(8) 0.6810(4) 0.049(3) Uani 1 1 d .
H6 H 0.1532 0.0782 0.7037 0.059 Uiso 1 1 calc R
C7 C 0.2283(2) 0.1039(9) 0.7161(4) 0.071(3) Uani 1 1 d .
H7A H 0.2308 0.0535 0.7598 0.106 Uiso 1 1 calc R
H7B H 0.2417 0.1881 0.7279 0.106 Uiso 1 1 calc R
H7C H 0.2454 0.0617 0.6829 0.106 Uiso 1 1 calc R
C21 C 0.0593(2) 0.6479(8) 0.6418(4) 0.049(3) Uani 1 1 d D
H21A H 0.0404 0.5762 0.6530 0.074 Uiso 1 1 calc R
H21B H 0.0408 0.6986 0.6037 0.074 Uiso 1 1 calc R
H21C H 0.0683 0.7005 0.6845 0.074 Uiso 1 1 calc R
C22 C 0.1493(3) 0.4959(7) 0.6863(4) 0.050(3) Uani 1 1 d D
H22A H 0.1309 0.4247 0.6992 0.075 Uiso 1 1 calc R
H22B H 0.1582 0.5516 0.7277 0.075 Uiso 1 1 calc R
H22C H 0.1777 0.4638 0.6711 0.075 Uiso 1 1 calc R
C23 C 0.1510(3) 0.7225(7) 0.5903(4) 0.051(3) Uani 1 1 d D
H23A H 0.1334 0.7727 0.5511 0.076 Uiso 1 1 calc R
H23B H 0.1794 0.6890 0.5760 0.076 Uiso 1 1 calc R
H23C H 0.1597 0.7762 0.6325 0.076 Uiso 1 1 calc R
C11 C 0.1573(3) 0.1706(8) 0.3150(4) 0.067(3) Uani 1 1 d D
H11A H 0.1451 0.2361 0.2801 0.100 Uiso 1 1 calc R
H11B H 0.1624 0.0922 0.2900 0.100 Uiso 1 1 calc R
H11C H 0.1870 0.1991 0.3436 0.100 Uiso 1 1 calc R
C12 C 0.0575(3) 0.0833(9) 0.3198(4) 0.073(3) Uani 1 1 d D
H12A H 0.0447 0.1486 0.2852 0.110 Uiso 1 1 calc R
H12B H 0.0350 0.0651 0.3511 0.110 Uiso 1 1 calc R
H12C H 0.0634 0.0059 0.2944 0.110 Uiso 1 1 calc R
C13 C 0.1374(3) 0.0133(8) 0.4394(4) 0.076(4) Uani 1 1 d D
H13A H 0.1667 0.0420 0.4693 0.115 Uiso 1 1 calc R
H13B H 0.1435 -0.0628 0.4131 0.115 Uiso 1 1 calc R
H13C H 0.1144 -0.0062 0.4696 0.115 Uiso 1 1 calc R
C30 C 0.0657(3) 0.6135(7) 0.3418(4) 0.048(3) Uani 1 1 d .
H30A H 0.0705 0.7018 0.3573 0.071 Uiso 1 1 calc R
H30B H 0.0322 0.5933 0.3345 0.071 Uiso 1 1 calc R
H30C H 0.0771 0.6016 0.2969 0.071 Uiso 1 1 calc R
C31 C 0.1458(3) 0.5517(8) 0.4135(4) 0.033(2) Uani 1 1 d .
C32 C 0.1672(3) 0.6437(8) 0.3779(4) 0.041(2) Uani 1 1 d .
H32 H 0.1485 0.6959 0.3434 0.049 Uiso 1 1 calc R
C33 C 0.2154(3) 0.6601(9) 0.3922(5) 0.060(3) Uani 1 1 d .
H33 H 0.2298 0.7234 0.3681 0.072 Uiso 1 1 calc R
C34 C 0.2423(3) 0.5821(9) 0.4425(5) 0.058(3) Uani 1 1 d .
H34 H 0.2754 0.5904 0.4533 0.070 Uiso 1 1 calc R
C35 C 0.2194(3) 0.4913(8) 0.4768(4) 0.041(2) Uani 1 1 d .
H35 H 0.2378 0.4387 0.5115 0.049 Uiso 1 1 calc R
C41 C 0.0715(3) 0.1548(8) 0.6011(3) 0.029(2) Uani 1 1 d D
C42 C 0.0717(3) 0.0077(7) 0.6055(4) 0.058(3) Uani 1 1 d D
H42A H 0.0774 -0.0276 0.5603 0.087 Uiso 1 1 calc R
H42B H 0.0414 -0.0219 0.6146 0.087 Uiso 1 1 calc R
H42C H 0.0966 -0.0199 0.6444 0.087 Uiso 1 1 calc R
C43 C 0.0306(2) 0.1944(8) 0.5419(4) 0.050(3) Uani 1 1 d D
H43A H 0.0352 0.1584 0.4963 0.075 Uiso 1 1 calc R
H43B H 0.0295 0.2870 0.5383 0.075 Uiso 1 1 calc R
H43C H 0.0011 0.1630 0.5534 0.075 Uiso 1 1 calc R
C44 C 0.0623(3) 0.2103(7) 0.6714(4) 0.048(3) Uani 1 1 d D
H44A H 0.0876 0.1856 0.7103 0.072 Uiso 1 1 calc R
H44B H 0.0324 0.1781 0.6811 0.072 Uiso 1 1 calc R
H44C H 0.0609 0.3029 0.6679 0.072 Uiso 1 1 calc R

loop_
_atom_site_aniso_label
_atom_site_aniso_U_11
_atom_site_aniso_U_22
_atom_site_aniso_U_33
_atom_site_aniso_U_23
_atom_site_aniso_U_13
_atom_site_aniso_U_12
Ti1 0.0294(9) 0.0272(9) 0.0271(8) 0.0011(8) 0.0003(7) 0.0044(9)
Si1 0.0455(15) 0.0362(17) 0.0344(14) -0.0096(14) 0.0014(13) -0.0007(15)
Si2 0.0369(15) 0.0280(15) 0.0367(14) -0.0008(13) 0.0075(12) 0.0011(14)
N3 0.026(4) 0.030(5) 0.030(4) -0.005(4) 0.001(3) 0.002(4)
N2 0.026(4) 0.030(4) 0.027(4) 0.006(4) 0.007(3) 0.013(4)
N1 0.043(4) 0.026(4) 0.018(3) -0.003(3) -0.010(3) 0.009(4)
N4 0.020(4) 0.030(5) 0.038(4) 0.004(3) 0.007(3) 0.002(4)
C1 0.032(5) 0.054(7) 0.028(5) -0.005(5) 0.001(4) 0.000(5)
C2 0.048(6) 0.033(6) 0.040(5) -0.004(5) 0.012(5) 0.012(5)
C3 0.042(6) 0.023(5) 0.025(4) 0.010(4) 0.000(4) 0.003(5)
C4 0.025(5) 0.029(6) 0.042(5) -0.005(5) 0.003(4) -0.002(5)
C5 0.033(5) 0.046(6) 0.031(4) -0.004(5) 0.005(4) -0.001(5)
C6 0.041(6) 0.051(7) 0.050(6) 0.028(5) -0.009(5) 0.003(5)
C7 0.047(6) 0.097(9) 0.059(6) 0.017(6) -0.013(5) 0.006(7)
C21 0.040(5) 0.051(7) 0.055(6) -0.006(5) 0.005(5) -0.003(6)
C22 0.062(6) 0.036(6) 0.049(5) -0.001(5) 0.003(5) -0.002(6)
C23 0.052(6) 0.044(6) 0.065(6) -0.008(5) 0.032(5) -0.011(5)
C11 0.068(6) 0.056(7) 0.081(7) -0.025(7) 0.027(6) 0.003(7)
C12 0.054(6) 0.077(8) 0.082(7) -0.033(7) -0.007(6) -0.019(6)
C13 0.138(10) 0.036(6) 0.050(6) 0.003(5) 0.002(7) 0.044(7)
C30 0.056(6) 0.042(7) 0.042(5) 0.014(5) 0.002(5) 0.010(5)
C31 0.021(5) 0.039(6) 0.043(5) 0.000(5) 0.013(5) -0.008(5)
C32 0.042(6) 0.041(6) 0.041(5) 0.006(5) 0.013(5) 0.010(6)
C33 0.058(7) 0.042(7) 0.081(7) 0.020(7) 0.019(6) -0.010(6)
C34 0.035(6) 0.073(8) 0.068(7) 0.017(6) 0.014(5) -0.004(6)
C35 0.040(6) 0.027(6) 0.057(6) 0.007(5) 0.015(5) 0.014(5)
C41 0.029(5) 0.033(5) 0.023(4) -0.006(5) -0.001(4) 0.006(5)
C42 0.044(6) 0.027(6) 0.100(8) -0.008(6) 0.009(6) 0.000(5)
C43 0.035(5) 0.055(7) 0.056(6) 0.002(5) -0.002(5) -0.010(5)
C44 0.040(5) 0.051(7) 0.053(5) -0.009(5) 0.011(5) -0.010(5)

loop_
_atom_type_symbol
_atom_type_description
_atom_type_scat_dispersion_real
_atom_type_scat_dispersion_imag
_atom_type_scat_source
C C 0.0033 0.0016 'International Tables Vol C Tables 4.2.6.8 and 6.1.1.4'
H H 0.0000 0.0000 'International Tables Vol C Tables 4.2.6.8 and 6.1.1.4'
N N 0.0061 0.0033 'International Tables Vol C Tables 4.2.6.8 and 6.1.1.4'
Si Si 0.0817 0.0704 'International Tables Vol C Tables 4.2.6.8 and 6.1.1.4'
Ti Ti 0.2776 0.4457 'International Tables Vol C Tables 4.2.6.8 and 6.1.1.4'

loop_
_geom_angle_atom_site_label_1
_geom_angle_atom_site_label_2
_geom_angle_atom_site_label_3
_geom_angle
N1 Ti1 N2 110.5(3)
N1 Ti1 N4 107.3(3)
N2 Ti1 N4 106.3(2)
N1 Ti1 C5 121.6(3)
N2 Ti1 C5 127.1(3)
N4 Ti1 C5 67.6(2)
N1 Ti1 N3 86.1(2)
N2 Ti1 N3 83.9(2)
N4 Ti1 N3 158.3(2)
C5 Ti1 N3 90.9(3)
N1 Si1 C13 110.6(3)
N1 Si1 C12 110.4(4)
C13 Si1 C12 108.1(4)
N1 Si1 C11 110.1(4)
C13 Si1 C11 108.5(4)
C12 Si1 C11 109.1(4)
N2 Si2 C23 110.9(3)
N2 Si2 C22 109.7(3)
C23 Si2 C22 107.0(4)
N2 Si2 C21 109.7(3)
C23 Si2 C21 110.7(4)
C22 Si2 C21 108.8(3)
C35 N3 C31 118.0(7)
C35 N3 Ti1 128.7(6)
C31 N3 Ti1 113.2(5)
C2 N2 Si2 116.3(5)
C2 N2 Ti1 110.4(4)
Si2 N2 Ti1 127.1(3)
C1 N1 Si1 113.6(4)
C1 N1 Ti1 113.1(4)
Si1 N1 Ti1 131.4(3)
C4 N4 C41 124.5(6)
C4 N4 Ti1 99.9(5)
C41 N4 Ti1 134.6(5)
N1 C1 C3 116.2(5)
N2 C2 C3 116.7(6)
C1 C3 C31 111.1(6)
C1 C3 C30 105.9(6)
C31 C3 C30 111.5(7)
C1 C3 C2 112.0(6)
C31 C3 C2 110.3(6)
C30 C3 C2 105.9(6)
C6 C4 N4 131.3(7)
C6 C4 C5 125.6(7)
N4 C4 C5 103.0(6)
C4 C5 Ti1 88.2(4)
C4 C6 C7 123.7(8)
C32 C31 N3 120.3(7)
C32 C31 C3 125.0(8)
N3 C31 C3 114.7(7)
C31 C32 C33 121.0(8)
C34 C33 C32 118.7(9)
C35 C34 C33 118.3(8)
N3 C35 C34 123.6(8)
N4 C41 C44 112.5(6)
N4 C41 C43 107.1(6)
C44 C41 C43 107.7(6)
N4 C41 C42 112.0(6)
C44 C41 C42 109.6(7)
C43 C41 C42 107.8(7)

loop_
_geom_bond_atom_site_label_1
_geom_bond_atom_site_label_2
_geom_bond_distance
Ti1 N1 1.890(5)
Ti1 N2 1.903(5)
Ti1 N4 1.949(6)
Ti1 C5 2.149(7)
Ti1 N3 2.232(6)
Si1 N1 1.743(6)
Si1 C13 1.848(7)
Si1 C12 1.860(7)
Si1 C11 1.852(7)
Si2 N2 1.739(6)
Si2 C23 1.868(7)
Si2 C22 1.848(6)
Si2 C21 1.867(6)
N3 C35 1.336(9)
N3 C31 1.368(9)
N2 C2 1.481(7)
N1 C1 1.493(8)
N4 C4 1.404(8)
N4 C41 1.474(8)
C1 C3 1.544(9)
C2 C3 1.564(8)
C3 C31 1.512(10)
C3 C30 1.552(9)
C4 C6 1.338(9)
C4 C5 1.515(9)
C6 C7 1.532(9)
C31 C32 1.379(10)
C32 C33 1.372(9)
C33 C34 1.377(10)
C34 C35 1.381(10)
C41 C44 1.514(8)
C41 C43 1.524(8)
C41 C42 1.539(9)
